data_1564986
loop_
_publ_author_name
'Lozan, Vasile'
'Makhloufi, Gamall'
'Druta, Vadim'
'Bourosh, Paulina'
'Kravtsov, Victor Ch.'
'Marangoci, Narcisa'
'Heering, Christian'
'Janiak, Christoph'

_publ_section_title
;
 Synthesis and structure of zinc(II) and cobalt(II) coordination polymers
 involving the elongated 2&#x2032;,3&#x2032;,5&#x2032;,6&#x2032;
 tetramethylterphenyl-4, 4&#x2033;-dicarboxylate ligand
;
_journal_name_full 'Inorganica Chimica Acta'
_journal_page_first 119500
_journal_paper_doi 10.1016/j.ica.2020.119500
_journal_volume 506
_journal_year 2020
_chemical_formula_moiety '2(C33 H27 Co N2 O4), 2(C5 H11 N O)'
_chemical_formula_sum 'C76 H76 Co2 N6 O10'
_chemical_formula_weight 1351.28
_space_group_crystal_system monoclinic
_space_group_IT_number 15
_space_group_name_Hall '-C 2yc'
_space_group_name_H-M_alt 'C 1 2/c 1'
_atom_sites_solution_hydrogens mixed
_audit_creation_method SHELXL-2014/7
_cell_angle_alpha 90
_cell_angle_beta 123.393(10)
_cell_angle_gamma 90
_cell_formula_units_Z 4
_cell_length_a 22.4745(15)
_cell_length_b 19.5176(10)
_cell_length_c 19.0695(14)
_cell_measurement_reflns_used 1676
_cell_measurement_temperature 293(2)
_cell_measurement_theta_max 29.0843
_cell_measurement_theta_min 2.9514
_cell_volume 6983.9(11)
_computing_structure_refinement 'SHELXL-2014/7 (Sheldrick, 2014)'
_diffrn_ambient_temperature 293(2)
_diffrn_detector_area_resol_mean 15.9914
_diffrn_measured_fraction_theta_full 0.992
_diffrn_measured_fraction_theta_max 0.992
_diffrn_measurement_device_type 'Xcalibur, Eos'
_diffrn_measurement_method '\w scans'
_diffrn_radiation_type MoK\a
_diffrn_radiation_wavelength 0.71073
_diffrn_reflns_av_R_equivalents 0.0481
_diffrn_reflns_av_unetI/netI 0.0980
_diffrn_reflns_Laue_measured_fraction_full 0.992
_diffrn_reflns_Laue_measured_fraction_max 0.992
_diffrn_reflns_limit_h_max 13
_diffrn_reflns_limit_h_min -27
_diffrn_reflns_limit_k_max 12
_diffrn_reflns_limit_k_min -23
_diffrn_reflns_limit_l_max 23
_diffrn_reflns_limit_l_min -22
_diffrn_reflns_number 11898
_diffrn_reflns_point_group_measured_fraction_full 0.992
_diffrn_reflns_point_group_measured_fraction_max 0.992
_diffrn_reflns_theta_full 25.242
_diffrn_reflns_theta_max 25.500
_diffrn_reflns_theta_min 2.957
_diffrn_source 'Enhance (Mo) X-ray Source'
_exptl_absorpt_coefficient_mu 0.537
_exptl_absorpt_correction_T_max 1.00000
_exptl_absorpt_correction_T_min 0.94755
_exptl_absorpt_correction_type multi-scan
_exptl_absorpt_process_details CrysAlis
_exptl_crystal_colour red
_exptl_crystal_density_diffrn 1.285
_exptl_crystal_description block
_exptl_crystal_F_000 2832
_exptl_crystal_size_max 0.320
_exptl_crystal_size_mid 0.200
_exptl_crystal_size_min 0.180
_refine_diff_density_max 0.701
_refine_diff_density_min -0.475
_refine_diff_density_rms 0.078
_refine_ls_extinction_coef .
_refine_ls_extinction_method none
_refine_ls_goodness_of_fit_ref 1.008
_refine_ls_hydrogen_treatment constr
_refine_ls_matrix_type full
_refine_ls_number_parameters 420
_refine_ls_number_reflns 6445
_refine_ls_number_restraints 62
_refine_ls_restrained_S_all 1.012
_refine_ls_R_factor_all 0.1252
_refine_ls_R_factor_gt 0.0695
_refine_ls_shift/su_max 0.016
_refine_ls_shift/su_mean 0.001
_refine_ls_structure_factor_coef Fsqd
_refine_ls_weighting_details 'w=1/[\s^2^(Fo^2^)+(0.1048P)^2^+6.4294P] where P=(Fo^2^+2Fc^2^)/3'
_refine_ls_weighting_scheme calc
_refine_ls_wR_factor_gt 0.1805
_refine_ls_wR_factor_ref 0.2215
_reflns_Friedel_coverage 0.000
_reflns_Friedel_fraction_full .
_reflns_Friedel_fraction_max .
_reflns_number_gt 3839
_reflns_number_total 6445
_reflns_threshold_expression 'I > 2\s(I)'
_cod_data_source_file comp6_pb_2495_Druta.cif
_cod_data_source_block pb_2495_Druta
_cod_original_cell_volume 6983.9(10)
_cod_original_sg_symbol_H-M 'C 2/c'
_cod_database_code 1564986
_shelx_shelxl_version_number 2014/7
_shelx_space_group_comment
;
The symmetry employed for this shelxl refinement is uniquely defined
by the following loop, which should always be used as a source of
symmetry information in preference to the above space-group names.
They are only intended as comments.
;
_shelx_estimated_absorpt_t_min 0.847
_shelx_estimated_absorpt_t_max 0.909

loop_
_space_group_symop_operation_xyz
'x, y, z'
'-x, y, -z+1/2'
'x+1/2, y+1/2, z'
'-x+1/2, y+1/2, -z+1/2'
'-x, -y, -z'
'x, -y, z-1/2'
'-x+1/2, -y+1/2, -z'
'x+1/2, -y+1/2, z-1/2'

loop_
_atom_site_label
_atom_site_type_symbol
_atom_site_fract_x
_atom_site_fract_y
_atom_site_fract_z
_atom_site_U_iso_or_equiv
_atom_site_adp_type
_atom_site_occupancy
_atom_site_site_symmetry_order
_atom_site_calc_flag
_atom_site_refinement_flags_posn
_atom_site_refinement_flags_adp
_atom_site_refinement_flags_occupancy
_atom_site_disorder_assembly
_atom_site_disorder_group
Co1 Co 1.01228(3) 1.06304(3) 0.33387(4) 0.0280(2) Uani 1 1 d . . . . .
O1A O 0.90843(17) 1.06368(18) 0.2065(2) 0.0436(9) Uani 1 1 d . . . . .
O2A O 0.87846(17) 1.05812(18) 0.0756(2) 0.0435(9) Uani 1 1 d . . . . .
C1A C 0.8617(3) 1.0575(3) 0.1291(3) 0.0387(12) Uani 1 1 d . . . . .
C2A C 0.7862(3) 1.0466(3) 0.1019(3) 0.0430(13) Uani 1 1 d . . . . .
C3A C 0.7333(3) 1.0398(3) 0.0190(3) 0.0595(18) Uani 1 1 d . . . . .
H23 H 0.7441 1.0429 -0.0215 0.071 Uiso 1 1 calc R U . . .
C4A C 0.6632(3) 1.0283(4) -0.0054(3) 0.0652(19) Uani 1 1 d . . . . .
H22 H 0.6277 1.0231 -0.0621 0.078 Uiso 1 1 calc R U . . .
C5A C 0.6458(3) 1.0246(3) 0.0535(3) 0.0512(15) Uani 1 1 d . . . . .
C6A C 0.6987(3) 1.0332(4) 0.1364(4) 0.072(2) Uani 1 1 d . . . . .
H20 H 0.6876 1.0328 0.1766 0.087 Uiso 1 1 calc R U . . .
C7A C 0.7687(3) 1.0425(4) 0.1610(3) 0.0640(19) Uani 1 1 d . . . . .
H19 H 0.8044 1.0461 0.2178 0.077 Uiso 1 1 calc R U . . .
C8A C 0.5703(3) 1.0122(3) 0.0264(3) 0.0505(15) Uani 1 1 d . . . . .
C9A C 0.5433(3) 0.9453(3) 0.0061(4) 0.0559(16) Uani 1 1 d . . . . .
C10A C 0.5281(3) 1.0668(3) 0.0214(3) 0.0536(15) Uani 1 1 d . . . . .
C11A C 0.5902(3) 0.8872(4) 0.0129(5) 0.093(3) Uani 1 1 d . . . . .
H28A H 0.5761 0.8728 -0.0423 0.140 Uiso 1 1 calc R U . . .
H28B H 0.5856 0.8496 0.0420 0.140 Uiso 1 1 calc R U . . .
H28C H 0.6389 0.9023 0.0435 0.140 Uiso 1 1 calc R U . . .
C12A C 0.5581(4) 1.1388(4) 0.0421(5) 0.079(2) Uani 1 1 d . . . . .
H26A H 0.5972 1.1419 0.0352 0.118 Uiso 1 1 calc R U . . .
H26B H 0.5744 1.1495 0.0991 0.118 Uiso 1 1 calc R U . . .
H26C H 0.5216 1.1707 0.0050 0.118 Uiso 1 1 calc R U . . .
O1B O 1.00663(18) 0.96094(17) 0.3129(2) 0.0391(8) Uani 1 1 d . . . . .
O2B O 0.99396(17) 0.16496(16) 0.1867(2) 0.0398(8) Uani 1 1 d . . . . .
C1B C 1.0000 0.9313(4) 0.2500 0.0380(17) Uani 1 2 d S T P . .
C2B C 1.0000 0.8547(4) 0.2500 0.0416(18) Uani 1 2 d S T P . .
C3B C 1.0056(3) 0.8176(3) 0.3160(4) 0.0579(17) Uani 1 1 d . . . . .
H3 H 1.0091 0.8407 0.3609 0.069 Uiso 1 1 calc R U . . .
C4B C 1.0058(4) 0.7478(3) 0.3149(4) 0.0663(19) Uani 1 1 d . . . . .
H4 H 1.0101 0.7242 0.3598 0.080 Uiso 1 1 calc R U . . .
C5B C 1.0000 0.7112(4) 0.2500 0.049(2) Uani 1 2 d S T P . .
C6B C 1.0000 0.6346(4) 0.2500 0.048(2) Uani 1 2 d S T P . .
C7B C 1.0609(3) 0.5995(3) 0.2674(3) 0.0504(14) Uani 1 1 d . . . . .
C8B C 1.0611(3) 0.5274(3) 0.2658(3) 0.0457(13) Uani 1 1 d . . . . .
C9B C 1.0000 0.4918(4) 0.2500 0.0428(19) Uani 1 2 d S T P . .
C10B C 1.1281(3) 0.6371(3) 0.2906(4) 0.0726(19) Uani 1 1 d . . . . .
H8A H 1.1682 0.6163 0.3396 0.109 Uiso 1 1 calc R U . . .
H8B H 1.1244 0.6842 0.3023 0.109 Uiso 1 1 calc R U . . .
H8C H 1.1344 0.6346 0.2448 0.109 Uiso 1 1 calc R U . . .
C11B C 1.1252(3) 0.4882(3) 0.2824(4) 0.0632(17) Uani 1 1 d . . . . .
H10A H 1.1231 0.4833 0.2310 0.095 Uiso 1 1 calc R U . . .
H10B H 1.1257 0.4437 0.3042 0.095 Uiso 1 1 calc R U . . .
H10C H 1.1677 0.5126 0.3227 0.095 Uiso 1 1 calc R U . . .
C12B C 1.0000 0.4151(4) 0.2500 0.0458(19) Uani 1 2 d S T P . .
C13B C 0.9961(3) 0.3784(3) 0.1851(3) 0.0539(16) Uani 1 1 d . . . . .
H13 H 0.9935 0.4018 0.1410 0.065 Uiso 1 1 calc R U . . .
C14B C 0.9961(3) 0.3075(3) 0.1853(3) 0.0516(15) Uani 1 1 d . . . . .
H14 H 0.9933 0.2840 0.1411 0.062 Uiso 1 1 calc R U . . .
C15B C 1.0000 0.2708(4) 0.2500 0.0391(17) Uani 1 2 d S T P . .
C16B C 1.0000 0.1947(4) 0.2500 0.0343(16) Uani 1 2 d S T P . .
N1C N 0.9545(2) 1.0612(2) 0.3873(2) 0.0337(9) Uani 1 1 d . . . . .
N2C N 0.8862(2) 1.0950(2) 0.4298(3) 0.0401(10) Uani 1 1 d . . . . .
C1C C 0.9282(3) 1.1141(3) 0.4029(3) 0.0412(13) Uani 1 1 d . . . . .
H29 H 0.9372 1.1594 0.3964 0.049 Uiso 1 1 calc R U . . .
C2C C 0.8870(3) 1.0243(3) 0.4312(4) 0.0553(15) Uani 1 1 d . . . . .
H30 H 0.8632 0.9959 0.4472 0.066 Uiso 1 1 calc R U . . .
C3C C 0.9287(3) 1.0048(3) 0.4049(3) 0.0484(14) Uani 1 1 d . . . . .
H31 H 0.9387 0.9597 0.3995 0.058 Uiso 1 1 calc R U . . .
C4C C 0.8474(3) 1.1400(3) 0.4512(3) 0.0438(13) Uani 1 1 d . . . . .
C5C C 0.8310(4) 1.1190(4) 0.5056(4) 0.083(2) Uani 1 1 d . . . . .
H37 H 0.8452 1.0759 0.5305 0.099 Uiso 1 1 calc R U . . .
C6C C 0.7922(4) 1.1627(4) 0.5245(4) 0.093(3) Uani 1 1 d . . . . .
H36 H 0.7803 1.1477 0.5616 0.111 Uiso 1 1 calc R U . . .
C7C C 0.7713(3) 1.2266(3) 0.4902(3) 0.0476(14) Uani 1 1 d . . . . .
C8C C 0.7903(4) 1.2457(3) 0.4376(5) 0.078(2) Uani 1 1 d . . . . .
H34 H 0.7776 1.2891 0.4137 0.093 Uiso 1 1 calc R U . . .
C9C C 0.8280(4) 1.2030(3) 0.4174(5) 0.082(2) Uani 1 1 d . . . . .
H33 H 0.8399 1.2180 0.3804 0.098 Uiso 1 1 calc R U . . .
O1D O 0.5642(8) 0.3116(9) 0.0436(6) 0.299(8) Uani 1 1 d D U . . .
N1D N 0.6825(11) 0.3136(17) 0.1294(14) 0.408(11) Uani 1 1 d D U . . .
C1D C 0.6239(11) 0.3121(11) 0.0512(14) 0.340(12) Uani 1 1 d D U . . .
H38 H 0.6277 0.3122 0.0050 0.408 Uiso 1 1 d DR U . . .
C2D C 0.7454(11) 0.3166(13) 0.1356(17) 0.375(11) Uani 1 1 d D U . . .
H41A H 0.7754 0.3493 0.1794 0.450 Uiso 1 1 calc R U . . .
H41B H 0.7360 0.3352 0.0833 0.450 Uiso 1 1 calc DR U . . .
C3D C 0.7882(13) 0.2521(13) 0.1538(17) 0.392(9) Uani 1 1 d D U . . .
H42A H 0.8311 0.2624 0.1563 0.588 Uiso 1 1 calc R U . . .
H42B H 0.8002 0.2334 0.2066 0.588 Uiso 1 1 calc R U . . .
H42C H 0.7606 0.2193 0.1100 0.588 Uiso 1 1 calc R U . . .
C4D C 0.6820(13) 0.3042(13) 0.1999(14) 0.375(11) Uani 1 1 d D U . . .
H39A H 0.7100 0.2649 0.2325 0.450 Uiso 1 1 calc R U . . .
H39B H 0.6342 0.3010 0.1879 0.450 Uiso 1 1 calc R U . . .
C5D C 0.7182(13) 0.3722(13) 0.2413(17) 0.392(9) Uani 1 1 d D U . . .
H40A H 0.7037 0.3799 0.2796 0.588 Uiso 1 1 d R U . . .
H40B H 0.7040 0.4106 0.2040 0.588 Uiso 1 1 d R U . . .
H40C H 0.7689 0.3672 0.2719 0.588 Uiso 1 1 d R U . . .

loop_
_atom_site_aniso_label
_atom_site_aniso_U_11
_atom_site_aniso_U_22
_atom_site_aniso_U_33
_atom_site_aniso_U_23
_atom_site_aniso_U_13
_atom_site_aniso_U_12
Co1 0.0320(4) 0.0215(4) 0.0419(4) 0.0016(3) 0.0275(3) 0.0019(3)
O1A 0.0305(18) 0.054(2) 0.046(2) -0.0039(18) 0.0214(16) -0.0030(17)
O2A 0.0367(19) 0.051(2) 0.056(2) -0.0096(18) 0.0340(17) -0.0064(17)
C1A 0.036(3) 0.037(3) 0.053(3) -0.002(3) 0.031(3) 0.002(2)
C2A 0.030(3) 0.060(4) 0.046(3) 0.002(3) 0.026(2) 0.003(3)
C3A 0.038(3) 0.102(5) 0.044(3) 0.001(3) 0.026(3) -0.002(3)
C4A 0.028(3) 0.119(6) 0.046(3) -0.007(3) 0.018(3) -0.007(3)
C5A 0.034(3) 0.079(5) 0.049(3) -0.001(3) 0.028(3) -0.001(3)
C6A 0.037(3) 0.143(7) 0.048(3) -0.004(4) 0.031(3) -0.013(4)
C7A 0.033(3) 0.116(6) 0.043(3) -0.004(3) 0.021(3) -0.012(3)
C8A 0.032(3) 0.078(5) 0.048(3) -0.005(3) 0.026(3) -0.008(3)
C9A 0.035(3) 0.075(5) 0.065(4) -0.005(3) 0.032(3) 0.004(3)
C10A 0.038(3) 0.074(5) 0.054(3) -0.009(3) 0.029(3) -0.002(3)
C11A 0.055(4) 0.081(6) 0.141(7) -0.015(5) 0.052(5) 0.004(4)
C12A 0.065(4) 0.076(5) 0.101(5) -0.016(4) 0.050(4) -0.014(4)
O1B 0.057(2) 0.0221(17) 0.057(2) -0.0016(16) 0.0434(19) -0.0005(16)
O2B 0.050(2) 0.0223(18) 0.052(2) -0.0031(16) 0.0318(18) -0.0006(16)
C1B 0.044(4) 0.027(4) 0.056(4) 0.000 0.036(4) 0.000
C2B 0.054(5) 0.028(4) 0.055(4) 0.000 0.038(4) 0.000
C3B 0.104(5) 0.032(3) 0.062(4) -0.007(3) 0.062(4) -0.008(3)
C4B 0.120(6) 0.027(3) 0.064(4) 0.007(3) 0.059(4) 0.003(3)
C5B 0.076(6) 0.019(4) 0.063(5) 0.000 0.044(5) 0.000
C6B 0.073(6) 0.021(4) 0.052(4) 0.000 0.035(4) 0.000
C7B 0.061(4) 0.034(3) 0.051(3) 0.003(3) 0.028(3) -0.006(3)
C8B 0.059(4) 0.028(3) 0.051(3) 0.005(3) 0.030(3) 0.006(3)
C9B 0.062(5) 0.028(4) 0.035(4) 0.000 0.025(4) 0.000
C10B 0.063(4) 0.045(4) 0.095(5) 0.001(3) 0.035(4) -0.011(3)
C11B 0.069(4) 0.049(4) 0.086(4) 0.010(3) 0.052(4) 0.008(3)
C12B 0.066(5) 0.027(4) 0.042(4) 0.000 0.028(4) 0.000
C13B 0.095(5) 0.027(3) 0.052(3) 0.006(3) 0.048(3) 0.005(3)
C14B 0.084(4) 0.030(3) 0.049(3) -0.001(3) 0.042(3) -0.001(3)
C15B 0.049(4) 0.028(4) 0.042(4) 0.000 0.026(3) 0.000
C16B 0.035(4) 0.030(4) 0.037(4) 0.000 0.018(3) 0.000
N1C 0.040(2) 0.030(2) 0.046(2) 0.0002(19) 0.033(2) 0.0030(19)
N2C 0.046(3) 0.041(3) 0.053(2) 0.001(2) 0.039(2) 0.005(2)
C1C 0.052(3) 0.030(3) 0.063(3) -0.002(3) 0.045(3) -0.004(3)
C2C 0.075(4) 0.040(4) 0.090(4) 0.009(3) 0.070(4) 0.002(3)
C3C 0.061(4) 0.034(3) 0.078(4) 0.007(3) 0.055(3) 0.005(3)
C4C 0.045(3) 0.044(3) 0.063(3) -0.004(3) 0.043(3) 0.003(3)
C5C 0.115(6) 0.083(5) 0.101(5) 0.038(4) 0.092(5) 0.055(5)
C6C 0.120(6) 0.122(7) 0.089(5) 0.042(5) 0.091(5) 0.073(5)
C7C 0.047(3) 0.052(4) 0.055(3) -0.007(3) 0.035(3) 0.008(3)
C8C 0.120(6) 0.039(4) 0.141(6) 0.014(4) 0.115(6) 0.019(4)
C9C 0.131(6) 0.048(4) 0.147(6) 0.015(4) 0.128(6) 0.017(4)
O1D 0.318(13) 0.34(2) 0.152(8) 0.055(9) 0.076(9) 0.075(15)
N1D 0.301(13) 0.41(3) 0.46(2) -0.02(2) 0.178(15) -0.055(19)
C1D 0.341(17) 0.135(16) 0.47(2) 0.05(2) 0.180(15) -0.09(2)
C2D 0.318(14) 0.255(18) 0.51(2) 0.134(18) 0.198(18) -0.039(11)
C3D 0.37(2) 0.28(2) 0.44(2) 0.051(14) 0.17(2) 0.007(13)
C4D 0.318(14) 0.255(18) 0.51(2) 0.134(18) 0.198(18) -0.039(11)
C5D 0.37(2) 0.28(2) 0.44(2) 0.051(14) 0.17(2) 0.007(13)

loop_
_atom_type_symbol
_atom_type_description
_atom_type_scat_dispersion_real
_atom_type_scat_dispersion_imag
_atom_type_scat_source
C C 0.0033 0.0016 'International Tables Vol C Tables 4.2.6.8 and 6.1.1.4'
H H 0.0000 0.0000 'International Tables Vol C Tables 4.2.6.8 and 6.1.1.4'
N N 0.0061 0.0033 'International Tables Vol C Tables 4.2.6.8 and 6.1.1.4'
O O 0.0106 0.0060 'International Tables Vol C Tables 4.2.6.8 and 6.1.1.4'
Co Co 0.3494 0.9721 'International Tables Vol C Tables 4.2.6.8 and 6.1.1.4'

loop_
_geom_angle_atom_site_label_1
_geom_angle_atom_site_label_2
_geom_angle_atom_site_label_3
_geom_angle
_geom_angle_site_symmetry_1
_geom_angle_site_symmetry_3
O2B Co1 O1B 160.57(14) 2_765 .
O2B Co1 N1C 96.79(15) 2_765 .
O1B Co1 N1C 95.37(14) . .
O2B Co1 O2A 97.49(13) 2_765 2_755
O1B Co1 O2A 92.03(14) . 2_755
N1C Co1 O2A 111.61(14) . 2_755
O2B Co1 O1A 82.28(13) 2_765 .
O1B Co1 O1A 82.98(13) . .
N1C Co1 O1A 88.37(14) . .
O2A Co1 O1A 159.82(13) 2_755 .
O2B Co1 O1A 85.04(13) 2_765 2_755
O1B Co1 O1A 85.12(13) . 2_755
N1C Co1 O1A 171.67(14) . 2_755
O2A Co1 O1A 60.06(12) 2_755 2_755
O1A Co1 O1A 99.94(11) . 2_755
O2B Co1 C1A 92.54(15) 2_765 2_755
O1B Co1 C1A 87.21(15) . 2_755
N1C Co1 C1A 141.72(16) . 2_755
O2A Co1 C1A 30.15(14) 2_755 2_755
O1A Co1 C1A 129.74(15) . 2_755
O1A Co1 C1A 29.95(14) 2_755 2_755
O2B Co1 Co1 80.62(9) 2_765 2_755
O1B Co1 Co1 80.25(9) . 2_755
N1C Co1 Co1 138.91(11) . 2_755
O2A Co1 Co1 109.37(10) 2_755 2_755
O1A Co1 Co1 50.55(9) . 2_755
O1A Co1 Co1 49.39(8) 2_755 2_755
C1A Co1 Co1 79.23(12) 2_755 2_755
C1A O1A Co1 163.6(3) . .
C1A O1A Co1 84.6(3) . 2_755
Co1 O1A Co1 80.06(10) . 2_755
C1A O2A Co1 94.0(3) . 2_755
O1A C1A O2A 121.1(5) . .
O1A C1A C2A 118.4(4) . .
O2A C1A C2A 120.5(5) . .
O1A C1A Co1 65.4(3) . 2_755
O2A C1A Co1 55.8(2) . 2_755
C2A C1A Co1 173.4(4) . 2_755
C3A C2A C7A 118.8(5) . .
C3A C2A C1A 121.0(5) . .
C7A C2A C1A 120.2(5) . .
C2A C3A C4A 120.4(5) . .
C5A C4A C3A 120.7(5) . .
C6A C5A C4A 118.5(5) . .
C6A C5A C8A 121.3(5) . .
C4A C5A C8A 120.2(5) . .
C5A C6A C7A 120.8(5) . .
C6A C7A C2A 120.7(5) . .
C10A C8A C9A 121.1(5) . .
C10A C8A C5A 120.0(6) . .
C9A C8A C5A 118.9(5) . .
C8A C9A C10A 119.5(5) . 5_675
C8A C9A C11A 120.1(5) . .
C10A C9A C11A 120.4(6) 5_675 .
C8A C10A C9A 119.3(6) . 5_675
C8A C10A C12A 120.1(5) . .
C9A C10A C12A 120.5(6) 5_675 .
C1B O1B Co1 126.9(4) . .
C16B O2B Co1 126.2(4) . 2_745
O1B C1B O1B 125.5(6) . 2_755
O1B C1B C2B 117.2(3) . .
O1B C1B C2B 117.2(3) 2_755 .
C3B C2B C3B 117.7(7) . 2_755
C3B C2B C1B 121.2(3) . .
C3B C2B C1B 121.2(3) 2_755 .
C4B C3B C2B 120.2(5) . .
C3B C4B C5B 122.4(6) . .
C4B C5B C4B 117.1(7) . 2_755
C4B C5B C6B 121.4(4) . .
C4B C5B C6B 121.4(4) 2_755 .
C7B C6B C7B 121.3(7) . 2_755
C7B C6B C5B 119.4(3) . .
C7B C6B C5B 119.4(3) 2_755 .
C6B C7B C8B 119.9(5) . .
C6B C7B C10B 121.5(5) . .
C8B C7B C10B 118.6(5) . .
C7B C8B C9B 118.8(5) . .
C7B C8B C11B 121.2(5) . .
C9B C8B C11B 120.0(5) . .
C8B C9B C8B 121.1(7) 2_755 .
C8B C9B C12B 119.4(3) 2_755 .
C8B C9B C12B 119.4(3) . .
C13B C12B C13B 118.0(7) . 2_755
C13B C12B C9B 121.0(3) . .
C13B C12B C9B 121.0(3) 2_755 .
C14B C13B C12B 120.9(5) . .
C13B C14B C15B 121.2(5) . .
C14B C15B C14B 117.9(7) . 2_755
C14B C15B C16B 121.1(3) . .
C14B C15B C16B 121.1(3) 2_755 .
O2B C16B O2B 126.0(6) 2_755 .
O2B C16B C15B 117.0(3) 2_755 .
O2B C16B C15B 117.0(3) . .
C1C N1C C3C 105.9(4) . .
C1C N1C Co1 126.4(3) . .
C3C N1C Co1 127.4(3) . .
C1C N2C C2C 106.2(4) . .
C1C N2C C4C 126.5(5) . .
C2C N2C C4C 127.3(4) . .
N1C C1C N2C 111.6(5) . .
C3C C2C N2C 106.4(5) . .
C2C C3C N1C 110.0(5) . .
C9C C4C C5C 119.6(5) . .
C9C C4C N2C 120.6(5) . .
C5C C4C N2C 119.8(5) . .
C4C C5C C6C 119.2(6) . .
C7C C6C C5C 122.1(6) . .
C8C C7C C6C 116.4(5) . .
C8C C7C C7C 121.5(7) . 7_676
C6C C7C C7C 122.1(7) . 7_676
C7C C8C C9C 122.4(6) . .
C4C C9C C8C 120.3(6) . .
C1D N1D C2D 115.9(15) . .
C1D N1D C4D 124.0(17) . .
C2D N1D C4D 120(2) . .
O1D C1D N1D 117.1(18) . .
N1D C2D C3D 119(2) . .
N1D C4D C5D 96(2) . .

loop_
_geom_bond_atom_site_label_1
_geom_bond_atom_site_label_2
_geom_bond_distance
_geom_bond_site_symmetry_2
Co1 O2B 2.017(3) 2_765
Co1 O1B 2.023(3) .
Co1 N1C 2.045(4) .
Co1 O2A 2.086(3) 2_755
Co1 O1A 2.259(3) .
Co1 O1A 2.298(3) 2_755
Co1 C1A 2.516(5) 2_755
Co1 Co1 2.9315(12) 2_755
O1A C1A 1.261(6) .
O1A Co1 2.298(3) 2_755
O2A C1A 1.267(6) .
O2A Co1 2.086(3) 2_755
C1A C2A 1.493(7) .
C1A Co1 2.516(5) 2_755
C2A C3A 1.364(7) .
C2A C7A 1.384(7) .
C3A C4A 1.394(7) .
C4A C5A 1.381(7) .
C5A C6A 1.368(7) .
C5A C8A 1.495(7) .
C6A C7A 1.383(7) .
C8A C10A 1.397(8) .
C8A C9A 1.401(8) .
C9A C10A 1.405(8) 5_675
C9A C11A 1.504(8) .
C10A C9A 1.406(8) 5_675
C10A C12A 1.514(8) .
O1B C1B 1.265(4) .
O2B C16B 1.278(4) .
O2B Co1 2.017(3) 2_745
C1B O1B 1.265(4) 2_755
C1B C2B 1.495(9) .
C2B C3B 1.396(6) .
C2B C3B 1.396(6) 2_755
C3B C4B 1.363(7) .
C4B C5B 1.372(7) .
C5B C4B 1.372(7) 2_755
C5B C6B 1.493(9) .
C6B C7B 1.398(7) .
C6B C7B 1.398(7) 2_755
C7B C8B 1.408(7) .
C7B C10B 1.508(8) .
C8B C9B 1.415(6) .
C8B C11B 1.503(8) .
C9B C8B 1.415(6) 2_755
C9B C12B 1.497(10) .
C12B C13B 1.389(6) .
C12B C13B 1.389(6) 2_755
C13B C14B 1.384(7) .
C14B C15B 1.387(6) .
C15B C14B 1.387(6) 2_755
C15B C16B 1.486(9) .
C16B O2B 1.278(4) 2_755
N1C C1C 1.303(6) .
N1C C3C 1.370(6) .
N2C C1C 1.352(6) .
N2C C2C 1.380(7) .
N2C C4C 1.444(6) .
C2C C3C 1.338(7) .
C4C C9C 1.344(8) .
C4C C5C 1.344(7) .
C5C C6C 1.402(8) .
C6C C7C 1.366(9) .
C7C C8C 1.342(8) .
C7C C7C 1.510(10) 7_676
C8C C9C 1.385(8) .
O1D C1D 1.268(16) .
N1D C1D 1.342(10) .
N1D C2D 1.354(9) .
N1D C4D 1.363(9) .
C2D C3D 1.50(2) .
C4D C5D 1.53(2) .
